data_2243161
loop_
_publ_author_name
'Hoffmann, Jonas'
'Kuczmera, Thomas J.'
'Lork, Enno'
'Staubitz, Anne'

_publ_section_title
;
 Synthesis and crystal structure of
 (<i>E</i>)-1,2-bis[2-(methylsulfanyl)phenyl]diazene
;
_journal_coeditor_code WM5522
_journal_issue 11
_journal_name_full 'Acta Crystallographica Section E'
_journal_page_first 1808
_journal_page_last 1811
_journal_paper_doi 10.1107/S2056989019014592
_journal_volume 75
_journal_year 2019
_chemical_formula_iupac 'C14 H14 N2 S2'
_chemical_formula_moiety 'C14 H14 N2 S2'
_chemical_formula_sum 'C14 H14 N2 S2'
_chemical_formula_weight 274.39
_chemical_name_systematic
;
(<i>E</i>)-1,2-Bis[2-(methylsulfanyl)phenyl]diazene
;
_space_group_crystal_system monoclinic
_space_group_IT_number 14
_space_group_name_Hall '-P 2ybc'
_space_group_name_H-M_alt 'P 1 21/c 1'
_symmetry_space_group_name_Hall '-P 2ybc'
_symmetry_space_group_name_H-M 'P 1 21/c 1'
_atom_sites_solution_hydrogens geom
_atom_sites_solution_primary dual
_audit_creation_method
;
Olex2 1.2
(compiled 2018.05.29 svn.r3508 for OlexSys, GUI svn.r5506)
;
_cell_angle_alpha 90
_cell_angle_beta 96.1540(10)
_cell_angle_gamma 90
_cell_formula_units_Z 4
_cell_length_a 13.0656(5)
_cell_length_b 12.1787(4)
_cell_length_c 8.3471(3)
_cell_measurement_reflns_used 9874
_cell_measurement_temperature 100.0
_cell_measurement_theta_max 28.34
_cell_measurement_theta_min 2.29
_cell_volume 1320.55(8)
_computing_cell_refinement
;
SAINT (Bruker, 2016)
;
_computing_data_collection
;
APEX3 (Bruker, 2016)
;
_computing_data_reduction
;
SAINT (Bruker, 2016)
;
_computing_molecular_graphics
;
<i>OLEX2</i> (Dolomanov <i>et al.</i>,  2009)
;
_computing_publication_material
;
<i>OLEX2</i> (Dolomanov <i>et al.</i>,  2009)
;
_computing_structure_refinement
;
SHELXL (Sheldrick, 2015b)
;
_computing_structure_solution
;
SHELXT (Sheldrick, 2015a)
;
_diffrn_ambient_temperature 100.0
_diffrn_detector 'Bruker PHOTON area detector'
_diffrn_detector_area_resol_mean 7.9
_diffrn_measured_fraction_theta_full 0.999
_diffrn_measured_fraction_theta_max 0.998
_diffrn_measurement_device 'three-circle diffractometer'
_diffrn_measurement_device_type 'Bruker D8 Venture CMOS'
_diffrn_measurement_method '\w and \f scans'
_diffrn_radiation_monochromator 'mirror optics'
_diffrn_radiation_probe x-ray
_diffrn_radiation_type MoK\a
_diffrn_radiation_wavelength 0.71073
_diffrn_reflns_av_R_equivalents 0.0646
_diffrn_reflns_av_unetI/netI 0.0428
_diffrn_reflns_limit_h_max 17
_diffrn_reflns_limit_h_min -17
_diffrn_reflns_limit_k_max 16
_diffrn_reflns_limit_k_min -16
_diffrn_reflns_limit_l_max 10
_diffrn_reflns_limit_l_min -11
_diffrn_reflns_number 21000
_diffrn_reflns_theta_full 25.242
_diffrn_reflns_theta_max 28.339
_diffrn_reflns_theta_min 2.292
_diffrn_source 'microfocus sealed X-ray tube'
_diffrn_standards_number 0
_exptl_absorpt_coefficient_mu 0.386
_exptl_absorpt_correction_T_max 0.7457
_exptl_absorpt_correction_T_min 0.5798
_exptl_absorpt_correction_type multi-scan
_exptl_absorpt_process_details
;
(<i>SADABS</i>; Krause <i>et al.</i>,  2015)
;
_exptl_crystal_colour 'dark orange'
_exptl_crystal_density_diffrn 1.380
_exptl_crystal_description block
_exptl_crystal_F_000 576
_exptl_crystal_size_max 0.21
_exptl_crystal_size_mid 0.18
_exptl_crystal_size_min 0.17
_refine_diff_density_max 0.439
_refine_diff_density_min -0.377
_refine_ls_extinction_method none
_refine_ls_goodness_of_fit_ref 1.035
_refine_ls_hydrogen_treatment constr
_refine_ls_matrix_type full
_refine_ls_number_parameters 165
_refine_ls_number_reflns 3292
_refine_ls_number_restraints 0
_refine_ls_restrained_S_all 1.035
_refine_ls_R_factor_all 0.0412
_refine_ls_R_factor_gt 0.0337
_refine_ls_shift/su_max 0.000
_refine_ls_shift/su_mean 0.000
_refine_ls_structure_factor_coef Fsqd
_refine_ls_weighting_details 'w=1/[\s^2^(Fo^2^)+(0.0401P)^2^+0.6716P] where P=(Fo^2^+2Fc^2^)/3'
_refine_ls_weighting_scheme calc
_refine_ls_wR_factor_gt 0.0842
_refine_ls_wR_factor_ref 0.0889
_reflns_number_gt 2842
_reflns_number_total 3292
_reflns_threshold_expression 'I > 2\s(I)'
_cod_data_source_file wm5522sup1.cif
_cod_data_source_block I
_cod_database_code 2243161
_shelx_space_group_comment
;
The symmetry employed for this shelxl refinement is uniquely defined
by the following loop, which should always be used as a source of
symmetry information in preference to the above space-group names.
They are only intended as comments.
;
_shelx_estimated_absorpt_t_min 0.923
_shelx_estimated_absorpt_t_max 0.937

loop_
_space_group_symop_operation_xyz
'x, y, z'
'-x, y+1/2, -z+1/2'
'-x, -y, -z'
'x, -y-1/2, z-1/2'

loop_
_atom_site_type_symbol
_atom_site_label
_atom_site_fract_x
_atom_site_fract_y
_atom_site_fract_z
_atom_site_U_iso_or_equiv
_atom_site_adp_type
_atom_site_calc_flag
_atom_site_occupancy
S S1A 0.03738(3) 0.22038(3) 0.07109(4) 0.01750(10) Uani d 1
N N1A 0.00557(9) 0.45111(10) 0.02308(14) 0.0144(2) Uani d 1
C C1A 0.09596(10) 0.43239(11) 0.13020(16) 0.0133(3) Uani d 1
C C2A 0.12139(10) 0.32133(11) 0.15962(16) 0.0136(3) Uani d 1
C C3A 0.21227(10) 0.29785(12) 0.25937(17) 0.0163(3) Uani d 1
H H3A 0.232873 0.223733 0.278065 0.020 Uiso calc 1
C C4A 0.27191(10) 0.38209(12) 0.33050(17) 0.0175(3) Uani d 1
H H4A 0.333363 0.364884 0.397179 0.021 Uiso calc 1
C C5A 0.24372(10) 0.49160(12) 0.30637(17) 0.0170(3) Uani d 1
H H5A 0.284385 0.548538 0.358432 0.020 Uiso calc 1
C C6A 0.15556(10) 0.51642(12) 0.20540(16) 0.0153(3) Uani d 1
H H6A 0.135717 0.590824 0.187411 0.018 Uiso calc 1
C C7A 0.09736(12) 0.09607(12) 0.15119(19) 0.0212(3) Uani d 1
H H7AA 0.108296 0.100874 0.268985 0.032 Uiso calc 1
H H7AB 0.163749 0.086347 0.108405 0.032 Uiso calc 1
H H7AC 0.052690 0.033332 0.119805 0.032 Uiso calc 1
S S1B 0.68646(3) 0.36826(3) 0.29648(4) 0.01522(10) Uani d 1
N N1B 0.53057(8) 0.47643(9) 0.45728(13) 0.0111(2) Uani d 1
C C1B 0.54712(9) 0.53356(10) 0.31394(15) 0.0107(2) Uani d 1
C C2B 0.62096(9) 0.48706(11) 0.22188(15) 0.0109(2) Uani d 1
C C3B 0.63884(10) 0.53770(11) 0.07713(16) 0.0135(3) Uani d 1
H H3B 0.688084 0.507481 0.013715 0.016 Uiso calc 1
C C4B 0.58521(10) 0.63170(11) 0.02550(16) 0.0149(3) Uani d 1
H H4B 0.597271 0.664586 -0.073966 0.018 Uiso calc 1
C C5B 0.51371(10) 0.67861(11) 0.11794(16) 0.0141(3) Uani d 1
H H5B 0.478373 0.743923 0.082900 0.017 Uiso calc 1
C C6B 0.49478(10) 0.62917(11) 0.26090(16) 0.0121(3) Uani d 1
H H6B 0.445749 0.660464 0.323699 0.015 Uiso calc 1
C C7B 0.77056(12) 0.33890(13) 0.1449(2) 0.0230(3) Uani d 1
H H7BA 0.729477 0.327171 0.041043 0.035 Uiso calc 1
H H7BB 0.810613 0.272618 0.174984 0.035 Uiso calc 1
H H7BC 0.817418 0.400922 0.136102 0.035 Uiso calc 1

loop_
_atom_site_aniso_label
_atom_site_aniso_U_11
_atom_site_aniso_U_22
_atom_site_aniso_U_33
_atom_site_aniso_U_12
_atom_site_aniso_U_13
_atom_site_aniso_U_23
S1A 0.01446(17) 0.01894(19) 0.01851(19) -0.00155(13) -0.00094(13) -0.00187(13)
N1A 0.0110(5) 0.0196(6) 0.0125(5) 0.0009(4) 0.0008(4) -0.0003(4)
C1A 0.0098(6) 0.0203(7) 0.0100(6) -0.0002(5) 0.0022(5) 0.0005(5)
C2A 0.0102(6) 0.0199(7) 0.0111(6) -0.0010(5) 0.0032(5) -0.0020(5)
C3A 0.0129(6) 0.0205(7) 0.0155(7) 0.0018(5) 0.0011(5) 0.0019(5)
C4A 0.0112(6) 0.0267(7) 0.0139(6) 0.0008(5) -0.0013(5) 0.0017(6)
C5A 0.0136(6) 0.0250(7) 0.0124(6) -0.0033(5) 0.0013(5) -0.0021(5)
C6A 0.0141(6) 0.0194(7) 0.0128(6) -0.0005(5) 0.0029(5) 0.0000(5)
C7A 0.0238(7) 0.0182(7) 0.0215(7) -0.0003(6) 0.0026(6) 0.0015(6)
S1B 0.01542(17) 0.01406(17) 0.01718(18) 0.00275(12) 0.00642(13) 0.00248(12)
N1B 0.0103(5) 0.0140(5) 0.0090(5) -0.0019(4) 0.0012(4) -0.0012(4)
C1B 0.0097(5) 0.0135(6) 0.0088(6) -0.0028(5) 0.0008(5) -0.0014(5)
C2B 0.0096(5) 0.0112(6) 0.0115(6) -0.0013(5) 0.0001(5) -0.0013(5)
C3B 0.0124(6) 0.0176(6) 0.0111(6) -0.0014(5) 0.0042(5) -0.0018(5)
C4B 0.0160(6) 0.0180(7) 0.0108(6) -0.0030(5) 0.0020(5) 0.0019(5)
C5B 0.0142(6) 0.0146(6) 0.0130(6) 0.0002(5) 0.0000(5) 0.0011(5)
C6B 0.0109(6) 0.0148(6) 0.0106(6) -0.0011(5) 0.0011(5) -0.0020(5)
C7B 0.0229(7) 0.0210(7) 0.0276(8) 0.0061(6) 0.0144(6) 0.0013(6)

loop_
_atom_type_symbol
_atom_type_description
_atom_type_scat_dispersion_real
_atom_type_scat_dispersion_imag
_atom_type_scat_source
C C 0.0033 0.0016 'International Tables Vol C Tables 4.2.6.8 and 6.1.1.4'
H H 0.0000 0.0000 'International Tables Vol C Tables 4.2.6.8 and 6.1.1.4'
N N 0.0061 0.0033 'International Tables Vol C Tables 4.2.6.8 and 6.1.1.4'
S S 0.1246 0.1234 'International Tables Vol C Tables 4.2.6.8 and 6.1.1.4'

loop_
_geom_angle_atom_site_label_1
_geom_angle_atom_site_label_2
_geom_angle_atom_site_label_3
_geom_angle_site_symmetry_1
_geom_angle
C2A S1A C7A . 101.82(7)
N1A N1A C1A 3_565 113.98(14)
C2A C1A N1A . 115.37(12)
C6A C1A N1A . 123.50(13)
C6A C1A C2A . 121.11(12)
C1A C2A S1A . 118.27(10)
C3A C2A S1A . 123.84(11)
C3A C2A C1A . 117.89(12)
C2A C3A H3A . 119.8
C4A C3A C2A . 120.33(13)
C4A C3A H3A . 119.8
C3A C4A H4A . 119.3
C3A C4A C5A . 121.35(13)
C5A C4A H4A . 119.3
C4A C5A H5A . 120.4
C6A C5A C4A . 119.12(13)
C6A C5A H5A . 120.4
C1A C6A H6A . 119.9
C5A C6A C1A . 120.10(13)
C5A C6A H6A . 119.9
S1A C7A H7AA . 109.5
S1A C7A H7AB . 109.5
S1A C7A H7AC . 109.5
H7AA C7A H7AB . 109.5
H7AA C7A H7AC . 109.5
H7AB C7A H7AC . 109.5
C2B S1B C7B . 103.00(7)
N1B N1B C1B 3_666 114.53(14)
C2B C1B N1B . 115.83(11)
C6B C1B N1B . 124.14(11)
C6B C1B C2B . 120.02(12)
C1B C2B S1B . 118.09(10)
C3B C2B S1B . 123.24(10)
C3B C2B C1B . 118.67(12)
C2B C3B H3B . 119.8
C4B C3B C2B . 120.46(12)
C4B C3B H3B . 119.8
C3B C4B H4B . 119.6
C3B C4B C5B . 120.79(12)
C5B C4B H4B . 119.6
C4B C5B H5B . 120.3
C6B C5B C4B . 119.42(13)
C6B C5B H5B . 120.3
C1B C6B H6B . 119.7
C5B C6B C1B . 120.63(12)
C5B C6B H6B . 119.7
S1B C7B H7BA . 109.5
S1B C7B H7BB . 109.5
S1B C7B H7BC . 109.5
H7BA C7B H7BB . 109.5
H7BA C7B H7BC . 109.5
H7BB C7B H7BC . 109.5

loop_
_geom_bond_atom_site_label_1
_geom_bond_atom_site_label_2
_geom_bond_site_symmetry_2
_geom_bond_distance
S1A C2A . 1.7574(14)
S1A C7A . 1.8002(15)
N1A N1A 3_565 1.255(2)
N1A C1A . 1.4211(17)
C1A C2A . 1.4080(19)
C1A C6A . 1.3940(19)
C2A C3A . 1.4046(18)
C3A H3A . 0.9500
C3A C4A . 1.383(2)
C4A H4A . 0.9500
C4A C5A . 1.393(2)
C5A H5A . 0.9500
C5A C6A . 1.3857(19)
C6A H6A . 0.9500
C7A H7AA . 0.9800
C7A H7AB . 0.9800
C7A H7AC . 0.9800
S1B C2B . 1.7605(13)
S1B C7B . 1.7983(15)
N1B N1B 3_666 1.264(2)
N1B C1B . 1.4205(16)
C1B C2B . 1.4145(18)
C1B C6B . 1.3981(18)
C2B C3B . 1.3983(18)
C3B H3B . 0.9500
C3B C4B . 1.3866(19)
C4B H4B . 0.9500
C4B C5B . 1.3961(19)
C5B H5B . 0.9500
C5B C6B . 1.3824(19)
C6B H6B . 0.9500
C7B H7BA . 0.9800
C7B H7BB . 0.9800
C7B H7BC . 0.9800

loop_
_geom_torsion_atom_site_label_1
_geom_torsion_atom_site_label_2
_geom_torsion_atom_site_label_3
_geom_torsion_atom_site_label_4
_geom_torsion_site_symmetry_1
_geom_torsion
S1A C2A C3A C4A . -177.02(11)
N1A N1A C1A C2A 3_565 -168.19(14)
N1A N1A C1A C6A 3_565 13.2(2)
N1A C1A C2A S1A . -3.06(16)
N1A C1A C2A C3A . 177.45(12)
N1A C1A C6A C5A . -178.94(12)
C1A C2A C3A C4A . 2.4(2)
C2A C1A C6A C5A . 2.5(2)
C2A C3A C4A C5A . 0.3(2)
C3A C4A C5A C6A . -1.8(2)
C4A C5A C6A C1A . 0.4(2)
C6A C1A C2A S1A . 175.63(10)
C6A C1A C2A C3A . -3.86(19)
C7A S1A C2A C1A . -176.89(11)
C7A S1A C2A C3A . 2.57(13)
S1B C2B C3B C4B . -179.51(10)
N1B N1B C1B C2B 3_666 175.48(13)
N1B N1B C1B C6B 3_666 -5.3(2)
N1B C1B C2B S1B . -2.06(15)
N1B C1B C2B C3B . 178.30(11)
N1B C1B C6B C5B . -178.56(12)
C1B C2B C3B C4B . 0.11(19)
C2B C1B C6B C5B . 0.61(19)
C2B C3B C4B C5B . 1.1(2)
C3B C4B C5B C6B . -1.4(2)
C4B C5B C6B C1B . 0.54(19)
C6B C1B C2B S1B . 178.71(10)
C6B C1B C2B C3B . -0.94(18)
C7B S1B C2B C1B . -179.91(10)
C7B S1B C2B C3B . -0.28(13)

_cod_database_fobs_code 2243161
